data_7712855
loop_
_publ_author_name
'Li, Ru-Jin'
'de Montmollin, Jean'
'Fadaei-Tirani, Farzaneh'
'Scopelliti, Rosario'
'Severin, Kay'

_publ_section_title
;
 Construction of Pd-based coordination cages with three geometrically
 distinct ligands.
;
_journal_name_full 'Dalton transactions (Cambridge, England : 2003)'
_journal_paper_doi 10.1039/d3dt00248a
_journal_year 2023
_chemical_formula_moiety 'C96 H64 N16 Pd4, 8[BF4]'
_chemical_formula_sum 'C96 H64 N16 Pd4'
_chemical_formula_weight 1867.23
_space_group_crystal_system monoclinic
_space_group_IT_number 5
_space_group_name_Hall 'C 2y'
_space_group_name_H-M_alt 'C 1 2 1'
_atom_sites_solution_hydrogens geom
_atom_sites_solution_primary dual
_atom_sites_solution_secondary difmap
_audit_creation_date 2020-09-03
_audit_creation_method
;
Olex2 1.3
(compiled 2020.07.31 svn.rc2a77460 for OlexSys, GUI svn.r6145)
;
_audit_update_record
;
2023-01-24 deposited with the CCDC.	2023-04-14 downloaded from the CCDC.
;
_cell_angle_alpha 90
_cell_angle_beta 105.824(7)
_cell_angle_gamma 90
_cell_formula_units_Z 2
_cell_length_a 28.1944(18)
_cell_length_b 18.4331(18)
_cell_length_c 17.3971(12)
_cell_measurement_reflns_used 7365
_cell_measurement_temperature 140.00(10)
_cell_measurement_theta_max 23.2820
_cell_measurement_theta_min 3.6230
_cell_volume 8698.8(12)
_computing_cell_refinement 'CrysAlisPro 1.171.41.78a (Rigaku OD, 2020)'
_computing_data_collection 'CrysAlisPro 1.171.41.78a (Rigaku OD, 2020)'
_computing_data_reduction 'CrysAlisPro 1.171.41.78a (Rigaku OD, 2020)'
_computing_molecular_graphics 'Olex2 1.3 (Dolomanov et al., 2009)'
_computing_publication_material 'Olex2 1.3 (Dolomanov et al., 2009)'
_computing_structure_refinement 'ShelXL 2018/3 (Sheldrick, 2015)'
_computing_structure_solution 'ShelXT 2018/2 (Sheldrick, 2015)'
_diffrn_ambient_environment N~2~
_diffrn_ambient_temperature 140.00(10)
_diffrn_detector 'CCD plate'
_diffrn_detector_area_resol_mean 10.2665
_diffrn_detector_type Atlas
_diffrn_measured_fraction_theta_full 0.996
_diffrn_measured_fraction_theta_max 0.996
_diffrn_measurement_details
;
List of Runs (angles in degrees, time in seconds):

  # Type    Start    End  Width  t~exp~   \w     \q     \k     \f   Frames
#--------------------------------------------------------------------------
  1  \w    -51.00  68.00   1.00  100.00    --   -9.76  19.00 150.00  119
  2  \w    -36.00  23.00   1.00  100.00    --   -9.76 -77.00 120.00   59
  3  \w     61.00  98.00   1.00  100.00    --   10.62 178.00   0.00   37
;
_diffrn_measurement_device 'four-circle diffractometer'
_diffrn_measurement_device_type 'SuperNova, Dual, Cu at home/near, Atlas'
_diffrn_measurement_method '\w scans'
_diffrn_orient_matrix_type 'CrysAlisPro convention (1999,Acta A55,543-557)'
_diffrn_orient_matrix_UB_11 -0.0112535000
_diffrn_orient_matrix_UB_12 0.0337647000
_diffrn_orient_matrix_UB_13 0.0037597000
_diffrn_orient_matrix_UB_21 -0.0088996000
_diffrn_orient_matrix_UB_22 -0.0145757000
_diffrn_orient_matrix_UB_23 0.0311458000
_diffrn_orient_matrix_UB_31 0.0218500000
_diffrn_orient_matrix_UB_32 0.0114621000
_diffrn_orient_matrix_UB_33 0.0284476000
_diffrn_radiation_monochromator mirror
_diffrn_radiation_probe x-ray
_diffrn_radiation_type 'Mo K\a'
_diffrn_radiation_wavelength 0.71073
_diffrn_reflns_av_R_equivalents 0.0354
_diffrn_reflns_av_unetI/netI 0.0687
_diffrn_reflns_Laue_measured_fraction_full 0.996
_diffrn_reflns_Laue_measured_fraction_max 0.996
_diffrn_reflns_limit_h_max 35
_diffrn_reflns_limit_h_min -34
_diffrn_reflns_limit_k_max 20
_diffrn_reflns_limit_k_min -23
_diffrn_reflns_limit_l_max 21
_diffrn_reflns_limit_l_min -17
_diffrn_reflns_number 23318
_diffrn_reflns_point_group_measured_fraction_full 0.845
_diffrn_reflns_point_group_measured_fraction_max 0.831
_diffrn_reflns_theta_full 25.242
_diffrn_reflns_theta_max 26.372
_diffrn_reflns_theta_min 3.038
_diffrn_source 'micro-focus sealed X-ray tube'
_diffrn_source_type 'SuperNova (Mo) X-ray Source'
_exptl_absorpt_coefficient_mu 0.434
_exptl_absorpt_correction_T_max 1.000
_exptl_absorpt_correction_T_min 0.475
_exptl_absorpt_correction_type gaussian
_exptl_absorpt_process_details
;
 CrysAlisPro 1.171.41.78a (Rigaku Oxford Diffraction, 2020)
 Numerical absorption correction based on Gaussian integration over
 a multifaceted crystal model.
 Empirical absorption correction using spherical harmonics
 as implemented in SCALE3 ABSPACK scaling algorithm
;
_exptl_crystal_colour colourless
_exptl_crystal_colour_primary colourless
_exptl_crystal_density_diffrn 0.713
_exptl_crystal_description prism
_exptl_crystal_F_000 1872
_exptl_crystal_size_max 0.5
_exptl_crystal_size_mid 0.34
_exptl_crystal_size_min 0.13
_refine_diff_density_max 0.232
_refine_diff_density_min -0.156
_refine_diff_density_rms 0.025
_refine_ls_abs_structure_details
;
 Refined as an inversion twin.
;
_refine_ls_abs_structure_Flack 0.422(15)
_refine_ls_extinction_method none
_refine_ls_goodness_of_fit_ref 0.823
_refine_ls_hydrogen_treatment constr
_refine_ls_matrix_type full
_refine_ls_number_parameters 428
_refine_ls_number_reflns 14777
_refine_ls_number_restraints 880
_refine_ls_restrained_S_all 0.808
_refine_ls_R_factor_all 0.0605
_refine_ls_R_factor_gt 0.0335
_refine_ls_shift/su_max 0.001
_refine_ls_shift/su_mean 0.000
_refine_ls_structure_factor_coef Fsqd
_refine_ls_weighting_details 'w=1/[\s^2^(Fo^2^)+(0.0340P)^2^] where P=(Fo^2^+2Fc^2^)/3'
_refine_ls_weighting_scheme calc
_refine_ls_wR_factor_gt 0.0683
_refine_ls_wR_factor_ref 0.0777
_reflns_Friedel_coverage 0.617
_reflns_Friedel_fraction_full 0.684
_reflns_Friedel_fraction_max 0.656
_reflns_number_gt 9177
_reflns_number_total 14777
_reflns_threshold_expression 'I > 2\s(I)'
_cod_data_source_file d3dt00248a2.cif
_cod_data_source_block rj-08-bf4
_cod_depositor_comments
;
The following automatic conversions were performed:

data item '_exptl_absorpt_correction_type' value 'Gaussian' was
changed to 'gaussian' in accordance with the
/home/data/users/saulius/crontab/automatic-downloads/rss-feeds/RSC/lib/dictionaries/cif_core.dic
dictionary named 'cif_core.dic' version 2.4.2 last updated on
2011-04-26.

Automatic conversion script
Id: cif_fix_values 8170 2020-07-09 18:12:32Z antanas 
;
_cod_database_code 7712855
_shelx_shelxl_version_number 2018/3
_audit_contact_author 'Farzaneh Fadaei Tirani'
_chemical_oxdiff_formula 'C96 H64 N16 Pd4 B6 F24'
_shelx_space_group_comment
;
The symmetry employed for this shelxl refinement is uniquely defined
by the following loop, which should always be used as a source of
symmetry information in preference to the above space-group names.
They are only intended as comments.
;
_shelx_estimated_absorpt_t_max 0.946
_shelx_estimated_absorpt_t_min 0.812
_reflns_odcompleteness_completeness 99.56
_reflns_odcompleteness_iscentric 1
_reflns_odcompleteness_theta 26.32
_olex2_refinement_description
;
1. Twinned data refinement
 Scales: 0.578(15)
 0.422(15)
2. Fixed Uiso
 At 1.2 times of:
  All C(H) groups
3. Restrained distances
 C48-C48_$1
 1.2 with sigma of 0.005
 C42-C42_$1
 1.2 with sigma of 0.005
 C31-C30
 1.2 with sigma of 0.01
 C7-C6 = C18-C19
 1.2 with sigma of 0.005
 C33-C31 \\sim C31-C36
 with sigma of 0.005
 C29-C30 \\sim C30-C27
 with sigma of 0.01
 C30-C28 \\sim C32-C31
 with sigma of 0.005
 C18-C16 \\sim C20-C19 \\sim C8-C7 \\sim C6-C4
 with sigma of 0.01
4. Restrained planarity
 C28, C30, C31, C32
 with sigma of 0.005
5. Uiso/Uaniso restraints and constraints
All non-hydrogen atoms have similar U: within 2A with sigma of 0.001 and sigma
for terminal atoms of 0.002 within 2A
Uanis(N7) \\sim Ueq, Uanis(C47) \\sim Ueq, Uanis(C46) \\sim Ueq, Uanis(C45)
\\sim Ueq, Uanis(C44) \\sim Ueq, Uanis(C43) \\sim Ueq, Uanis(C48) \\sim Ueq,
Uanis(C48) \\sim Ueq, Uanis(N7) \\sim Ueq, Uanis(C47) \\sim Ueq, Uanis(C46)
\\sim Ueq, Uanis(C45) \\sim Ueq, Uanis(C44) \\sim Ueq, Uanis(C43) \\sim Ueq:
with sigma of 0.005 and sigma for terminal atoms of 0.01
6. Rigid body (RIGU) restrains
 All non-hydrogen atoms
 with sigma for 1-2 distances of 0.004 and sigma for 1-3 distances of 0.004
7.a Aromatic/amide H refined with riding coordinates:
 C5(H5), C3(H3), C2(H2), C1(H1), C13(H13), C14(H14), C15(H15), C17(H17),
 C25(H25), C26(H26), C27(H27), C29(H29), C37(H37), C38(H38), C39(H39), C41(H41),
  C11(H11), C10(H10), C9(H9), C12(H12), C24(H24), C21(H21), C22(H22), C23(H23),
 C43(H43), C45(H45), C46(H46), C47(H47), C33(H33), C36(H36), C35(H35), C34(H34)
7.b Fitted hexagon refined as free rotating group:
 N1(C5,C4,C3,C2,C1), N2(C13,C14,C15,C16,C17), N3(C25,C26,C27,C28,C29), N4(C37,
 C38,C39,C40,C41), N5(C11,C10,C9,C8,C12), N6(C24,C20,C21,C22,C23), N7(C43,C44,
 C45,C46,C47), N8(C33,C32,C36,C35,C34)
;
_smtbx_masks_void_probe_radius 1.2
_smtbx_masks_void_truncation_radius 1.2
_olex2_submission_special_instructions 'No special instructions were received'
_oxdiff_exptl_absorpt_empirical_details
;
Empirical correction (ABSPACK) includes:
- Absorption correction using spherical harmonics
- Frame scaling
- Detector area scaling
- B-factor correction
;
_oxdiff_exptl_absorpt_empirical_full_max 1.816
_oxdiff_exptl_absorpt_empirical_full_min 0.624

loop_
_space_group_symop_operation_xyz
'x, y, z'
'-x, y, -z'
'x+1/2, y+1/2, z'
'-x+1/2, y+1/2, -z'

loop_
_atom_site_label
_atom_site_type_symbol
_atom_site_fract_x
_atom_site_fract_y
_atom_site_fract_z
_atom_site_U_iso_or_equiv
_atom_site_adp_type
_atom_site_occupancy
_atom_site_site_symmetry_order
_atom_site_calc_flag
_atom_site_refinement_flags_posn
_atom_site_refinement_flags_adp
_atom_site_refinement_flags_occupancy
_atom_site_disorder_assembly
_atom_site_disorder_group
Pd1 Pd 0.34301(2) 0.74079(2) 0.23966(3) 0.08143(16) Uani 1 1 d . U . . .
Pd2 Pd 0.56672(2) 0.38883(2) 0.23034(2) 0.07869(15) Uani 1 1 d . U . . .
N1 N 0.38351(10) 0.76039(18) 0.16260(17) 0.0799(8) Uani 1 1 d G U . . .
C5 C 0.42358(11) 0.71721(16) 0.16067(18) 0.0796(8) Uani 1 1 d G U . . .
H5 H 0.433454 0.678724 0.197929 0.095 Uiso 1 1 calc R U . . .
C4 C 0.44922(10) 0.73035(18) 0.1042(2) 0.0795(7) Uani 1 1 d DG U . . .
C3 C 0.43478(11) 0.7867(2) 0.04972(18) 0.0802(8) Uani 1 1 d G U . . .
H3 H 0.452296 0.795635 0.011147 0.096 Uiso 1 1 calc R U . . .
C2 C 0.39470(12) 0.82984(16) 0.05165(18) 0.0804(8) Uani 1 1 d G U . . .
H2 H 0.384830 0.868329 0.014394 0.096 Uiso 1 1 calc R U . . .
C1 C 0.36907(10) 0.81671(17) 0.1081(2) 0.0798(8) Uani 1 1 d G U . . .
H1 H 0.341675 0.846221 0.109407 0.096 Uiso 1 1 calc R U . . .
N2 N 0.31138(10) 0.65033(17) 0.16891(19) 0.0817(8) Uani 1 1 d G U . . .
C13 C 0.26222(10) 0.65520(16) 0.1252(2) 0.0819(8) Uani 1 1 d G U . . .
H13 H 0.244309 0.698673 0.126273 0.098 Uiso 1 1 calc R U . . .
C14 C 0.23927(8) 0.5965(2) 0.0800(2) 0.0819(8) Uani 1 1 d G U . . .
H14 H 0.205677 0.599804 0.050131 0.098 Uiso 1 1 calc R U . . .
C15 C 0.26548(11) 0.53287(17) 0.0785(2) 0.0822(8) Uani 1 1 d G U . . .
H15 H 0.249795 0.492728 0.047539 0.099 Uiso 1 1 calc R U . . .
C16 C 0.31464(11) 0.52799(16) 0.1221(2) 0.0820(7) Uani 1 1 d DG U . . .
C17 C 0.33758(8) 0.58672(19) 0.16737(19) 0.0818(8) Uani 1 1 d G U . . .
H17 H 0.371180 0.583389 0.197232 0.098 Uiso 1 1 calc R U . . .
N3 N 0.30648(13) 0.7055(3) 0.3207(2) 0.1134(10) Uani 1 1 d G U . . .
C25 C 0.26068(14) 0.7381(2) 0.3100(2) 0.1132(10) Uani 1 1 d G U . . .
H25 H 0.250262 0.775011 0.271007 0.136 Uiso 1 1 calc R U . . .
C26 C 0.23011(12) 0.7166(3) 0.3565(2) 0.1129(10) Uani 1 1 d G U . . .
H26 H 0.198806 0.738827 0.349185 0.136 Uiso 1 1 calc R U . . .
C27 C 0.24535(13) 0.6625(3) 0.4136(2) 0.1132(10) Uani 1 1 d DG U . . .
H27 H 0.224455 0.647796 0.445310 0.136 Uiso 1 1 calc R U . . .
C28 C 0.29115(14) 0.6299(2) 0.4242(2) 0.1133(9) Uani 1 1 d DG U . . .
C29 C 0.32171(12) 0.6514(2) 0.3778(2) 0.1135(10) Uani 1 1 d DG U . . .
H29 H 0.353019 0.629133 0.385077 0.136 Uiso 1 1 calc R U . . .
N4 N 0.37215(11) 0.81499(17) 0.29850(19) 0.0836(6) Uani 1 1 d G U . . .
C37 C 0.35160(9) 0.8838(2) 0.28265(17) 0.0850(7) Uani 1 1 d G U . . .
H37 H 0.323589 0.891113 0.238434 0.102 Uiso 1 1 calc R U . . .
C38 C 0.37204(12) 0.94182(16) 0.3315(2) 0.0854(8) Uani 1 1 d G U . . .
H38 H 0.357996 0.988831 0.320672 0.103 Uiso 1 1 calc R U . . .
C39 C 0.41302(12) 0.93108(17) 0.3962(2) 0.0855(8) Uani 1 1 d G U . . .
H39 H 0.426993 0.970755 0.429591 0.103 Uiso 1 1 calc R U . . .
C40 C 0.43357(10) 0.8623(2) 0.41205(17) 0.0849(7) Uani 1 1 d G U . . .
C41 C 0.41313(12) 0.80425(16) 0.3632(2) 0.0843(7) Uani 1 1 d G U . . .
H41 H 0.427176 0.757241 0.374036 0.101 Uiso 1 1 calc R U . . .
N5 N 0.56511(11) 0.45803(16) 0.14560(17) 0.0786(6) Uani 1 1 d G U . . .
C11 C 0.59673(11) 0.45012(16) 0.09728(19) 0.0781(7) Uani 1 1 d G U . . .
H11 H 0.613044 0.405219 0.095996 0.094 Uiso 1 1 calc R U . . .
C10 C 0.60450(11) 0.5079(2) 0.05082(18) 0.0784(8) Uani 1 1 d G U . . .
H10 H 0.626110 0.502498 0.017789 0.094 Uiso 1 1 calc R U . . .
C9 C 0.58063(12) 0.57360(17) 0.05269(19) 0.0790(8) Uani 1 1 d G U . . .
H9 H 0.585936 0.613090 0.020941 0.095 Uiso 1 1 calc R U . . .
C8 C 0.54900(12) 0.58151(15) 0.1010(2) 0.0790(7) Uani 1 1 d DG U . . .
C12 C 0.54124(10) 0.52372(19) 0.14748(18) 0.0783(7) Uani 1 1 d G U . . .
H12 H 0.519628 0.529126 0.180506 0.094 Uiso 1 1 calc R U . . .
N6 N 0.49835(8) 0.34732(19) 0.16276(18) 0.0821(8) Uani 1 1 d G U . . .
C24 C 0.45717(11) 0.38878(17) 0.1627(2) 0.0822(8) Uani 1 1 d G U . . .
H24 H 0.460630 0.431115 0.194950 0.099 Uiso 1 1 calc R U . . .
C20 C 0.41092(9) 0.3683(2) 0.1156(2) 0.0823(7) Uani 1 1 d DG U . . .
C21 C 0.40585(8) 0.3064(2) 0.0685(2) 0.0826(8) Uani 1 1 d G U . . .
H21 H 0.374241 0.292380 0.036263 0.099 Uiso 1 1 calc R U . . .
C22 C 0.44703(11) 0.26491(17) 0.0685(2) 0.0827(8) Uani 1 1 d G U . . .
H22 H 0.443566 0.222575 0.036292 0.099 Uiso 1 1 calc R U . . .
C23 C 0.49328(9) 0.28538(18) 0.1156(2) 0.0823(8) Uani 1 1 d G U . . .
H23 H 0.521424 0.257040 0.115649 0.099 Uiso 1 1 calc R U . . .
N7 N 0.56719(15) 0.3033(2) 0.3120(2) 0.1063(10) Uani 1 1 d G U . . .
C43 C 0.53988(14) 0.3089(2) 0.3673(3) 0.1062(10) Uani 1 1 d G U . . .
H43 H 0.519488 0.349997 0.366780 0.127 Uiso 1 1 calc R U . . .
C44 C 0.54240(15) 0.2542(3) 0.4234(2) 0.1066(9) Uani 1 1 d G U . . .
C45 C 0.57223(16) 0.1941(2) 0.4242(2) 0.1067(10) Uani 1 1 d G U . . .
H45 H 0.573953 0.156729 0.462466 0.128 Uiso 1 1 calc R U . . .
C46 C 0.59954(15) 0.1885(2) 0.3689(3) 0.1070(10) Uani 1 1 d G U . . .
H46 H 0.619928 0.147362 0.369405 0.128 Uiso 1 1 calc R U . . .
C47 C 0.59702(14) 0.2431(3) 0.3128(2) 0.1069(10) Uani 1 1 d G U . . .
H47 H 0.615683 0.239313 0.275031 0.128 Uiso 1 1 calc R U . . .
N8 N 0.36890(11) 0.4171(2) 0.7071(2) 0.1103(9) Uani 1 1 d G U . . .
C33 C 0.36754(10) 0.4687(2) 0.6483(2) 0.1109(9) Uani 1 1 d DG U . . .
H33 H 0.397176 0.483268 0.636717 0.133 Uiso 1 1 calc R U . . .
C32 C 0.32281(12) 0.4990(2) 0.6064(2) 0.1116(9) Uani 1 1 d DG U . . .
C36 C 0.27945(10) 0.4777(3) 0.6233(2) 0.1112(10) Uani 1 1 d DG U . . .
H36 H 0.248879 0.498402 0.594647 0.133 Uiso 1 1 calc R U . . .
C35 C 0.28080(11) 0.4261(3) 0.6821(2) 0.1108(10) Uani 1 1 d G U . . .
H35 H 0.251165 0.411556 0.693696 0.133 Uiso 1 1 calc R U . . .
C34 C 0.32553(13) 0.3958(2) 0.7240(2) 0.1100(10) Uani 1 1 d G U . . .
H34 H 0.326457 0.360565 0.764256 0.132 Uiso 1 1 calc R U . . .
C6 C 0.48694(17) 0.6817(3) 0.1070(3) 0.0794(8) Uani 1 1 d D U . . .
C7 C 0.51666(18) 0.6376(3) 0.1006(3) 0.0796(8) Uani 1 1 d D U . . .
C18 C 0.34489(18) 0.4690(3) 0.1118(3) 0.0826(8) Uani 1 1 d D U . . .
C19 C 0.37681(17) 0.4248(3) 0.1129(3) 0.0826(8) Uani 1 1 d D U . . .
C30 C 0.3085(2) 0.5850(3) 0.4881(3) 0.1127(9) Uani 1 1 d D U . . .
C31 C 0.32102(19) 0.5455(3) 0.5442(3) 0.1124(9) Uani 1 1 d D U . . .
C42 C 0.48326(15) 0.8637(3) 0.4704(2) 0.0844(10) Uani 1 1 d D U . . .
C48 C 0.5150(2) 0.2554(4) 0.4812(4) 0.1064(11) Uani 1 1 d D U . . .

loop_
_atom_site_aniso_label
_atom_site_aniso_U_11
_atom_site_aniso_U_22
_atom_site_aniso_U_33
_atom_site_aniso_U_23
_atom_site_aniso_U_13
_atom_site_aniso_U_12
Pd1 0.0587(2) 0.0864(3) 0.0981(3) 0.0207(3) 0.0194(2) 0.0191(2)
Pd2 0.0640(2) 0.0944(4) 0.0793(3) -0.0120(3) 0.0222(2) 0.0266(3)
N1 0.0626(14) 0.0866(17) 0.0885(15) 0.0051(14) 0.0170(13) 0.0373(13)
C5 0.0621(14) 0.0869(17) 0.0879(15) 0.0042(14) 0.0176(13) 0.0364(13)
C4 0.0622(13) 0.0876(16) 0.0872(14) 0.0035(13) 0.0180(11) 0.0358(12)
C3 0.0627(14) 0.0875(17) 0.0880(16) 0.0046(14) 0.0167(13) 0.0362(13)
C2 0.0630(15) 0.0867(18) 0.0885(16) 0.0055(15) 0.0154(13) 0.0369(14)
C1 0.0626(15) 0.0865(18) 0.0880(16) 0.0053(14) 0.0164(13) 0.0373(14)
N2 0.0519(13) 0.0990(18) 0.0970(16) 0.0092(15) 0.0251(13) 0.0261(13)
C13 0.0518(14) 0.0988(19) 0.0975(17) 0.0084(15) 0.0245(13) 0.0263(14)
C14 0.0525(14) 0.0985(19) 0.0973(17) 0.0083(15) 0.0247(13) 0.0265(13)
C15 0.0535(13) 0.0982(18) 0.0972(16) 0.0087(15) 0.0245(13) 0.0266(13)
C16 0.0540(12) 0.0984(17) 0.0960(15) 0.0085(14) 0.0247(12) 0.0257(12)
C17 0.0534(13) 0.0985(18) 0.0963(16) 0.0094(15) 0.0253(13) 0.0255(13)
N3 0.0858(16) 0.153(2) 0.1010(18) 0.0364(17) 0.0258(16) 0.0023(17)
C25 0.0858(17) 0.153(2) 0.1007(18) 0.0368(18) 0.0256(16) 0.0025(18)
C26 0.0857(17) 0.153(2) 0.1000(19) 0.0368(18) 0.0254(16) 0.0023(18)
C27 0.0862(16) 0.153(2) 0.1007(18) 0.0367(17) 0.0258(16) 0.0020(17)
C28 0.0867(15) 0.153(2) 0.1005(17) 0.0360(16) 0.0255(14) 0.0018(16)
C29 0.0863(16) 0.153(2) 0.1011(18) 0.0360(17) 0.0260(15) 0.0018(17)
N4 0.0599(10) 0.0880(11) 0.1008(11) 0.0200(10) 0.0182(9) 0.0186(9)
C37 0.0606(13) 0.0884(14) 0.1028(14) 0.0197(13) 0.0171(12) 0.0178(12)
C38 0.0609(14) 0.0888(16) 0.1030(15) 0.0193(14) 0.0163(13) 0.0177(13)
C39 0.0613(14) 0.0888(16) 0.1028(15) 0.0197(14) 0.0163(13) 0.0178(13)
C40 0.0610(13) 0.0891(15) 0.1016(15) 0.0199(13) 0.0169(12) 0.0182(12)
C41 0.0606(13) 0.0886(14) 0.1011(14) 0.0199(13) 0.0174(12) 0.0186(12)
N5 0.0634(10) 0.0932(11) 0.0801(10) -0.0099(10) 0.0210(9) 0.0296(9)
C11 0.0625(12) 0.0927(14) 0.0799(13) -0.0088(12) 0.0211(12) 0.0304(12)
C10 0.0631(13) 0.0925(15) 0.0807(14) -0.0076(13) 0.0214(12) 0.0309(13)
C9 0.0631(13) 0.0924(15) 0.0820(14) -0.0065(13) 0.0208(12) 0.0315(13)
C8 0.0628(12) 0.0916(14) 0.0828(13) -0.0061(12) 0.0203(11) 0.0317(11)
C12 0.0628(12) 0.0922(13) 0.0806(13) -0.0080(12) 0.0208(11) 0.0309(12)
N6 0.0588(13) 0.0977(18) 0.0924(16) 0.0059(14) 0.0250(13) 0.0235(14)
C24 0.0586(13) 0.0980(18) 0.0928(15) 0.0057(14) 0.0255(13) 0.0236(14)
C20 0.0587(12) 0.0983(17) 0.0926(14) 0.0060(13) 0.0251(12) 0.0238(12)
C21 0.0589(13) 0.0983(18) 0.0929(16) 0.0054(14) 0.0243(13) 0.0236(14)
C22 0.0591(13) 0.0982(19) 0.0928(16) 0.0054(15) 0.0242(13) 0.0236(14)
C23 0.0589(13) 0.0978(19) 0.0925(17) 0.0058(15) 0.0244(13) 0.0238(14)
N7 0.1060(18) 0.1088(18) 0.1073(18) -0.0079(16) 0.0346(14) 0.0096(16)
C43 0.1058(18) 0.1088(18) 0.1073(18) -0.0081(16) 0.0347(14) 0.0091(16)
C44 0.1061(17) 0.1093(18) 0.1077(18) -0.0078(16) 0.0347(14) 0.0092(15)
C45 0.1065(18) 0.1094(19) 0.1077(18) -0.0077(16) 0.0351(15) 0.0094(16)
C46 0.1070(18) 0.1095(19) 0.1078(18) -0.0077(16) 0.0352(15) 0.0093(16)
C47 0.1069(18) 0.1093(19) 0.1078(18) -0.0079(16) 0.0351(15) 0.0097(16)
N8 0.0844(16) 0.150(2) 0.0956(17) 0.0378(17) 0.0232(15) 0.0015(17)
C33 0.0849(15) 0.151(2) 0.0966(17) 0.0377(16) 0.0238(15) 0.0014(17)
C32 0.0853(14) 0.151(2) 0.0975(16) 0.0371(15) 0.0235(14) 0.0021(16)
C36 0.0847(16) 0.151(2) 0.0971(17) 0.0373(16) 0.0230(15) 0.0027(17)
C35 0.0843(16) 0.150(2) 0.0968(18) 0.0373(17) 0.0230(16) 0.0021(18)
C34 0.0840(16) 0.150(2) 0.0953(18) 0.0377(17) 0.0233(15) 0.0019(18)
C6 0.0625(13) 0.0891(16) 0.0862(14) 0.0008(13) 0.0196(13) 0.0344(12)
C7 0.0624(13) 0.0906(15) 0.0854(14) -0.0029(13) 0.0196(12) 0.0332(12)
C18 0.0563(13) 0.0986(17) 0.0950(15) 0.0080(14) 0.0243(13) 0.0252(12)
C19 0.0580(13) 0.0988(17) 0.0934(15) 0.0072(14) 0.0248(13) 0.0244(12)
C30 0.0863(15) 0.152(2) 0.0995(17) 0.0363(16) 0.0250(15) 0.0018(16)
C31 0.0858(15) 0.152(2) 0.0992(17) 0.0365(16) 0.0243(15) 0.0018(16)
C42 0.0607(17) 0.0892(18) 0.1006(18) 0.0199(17) 0.0172(15) 0.0180(15)
C48 0.106(2) 0.109(2) 0.107(2) -0.0073(18) 0.0349(16) 0.0091(18)

loop_
_atom_type_symbol
_atom_type_description
_atom_type_scat_dispersion_real
_atom_type_scat_dispersion_imag
_atom_type_scat_source
C C 0.0033 0.0016 'International Tables Vol C Tables 4.2.6.8 and 6.1.1.4'
H H 0.0000 0.0000 'International Tables Vol C Tables 4.2.6.8 and 6.1.1.4'
N N 0.0061 0.0033 'International Tables Vol C Tables 4.2.6.8 and 6.1.1.4'
Pd Pd -0.9988 1.0072 'International Tables Vol C Tables 4.2.6.8 and 6.1.1.4'

loop_
_exptl_crystal_face_index_h
_exptl_crystal_face_index_k
_exptl_crystal_face_index_l
_exptl_crystal_face_perp_dist
0 0 -1 0.0777
0 0 1 0.0522
-2 2 -1 0.1408
2 -2 1 0.1466
2 -1 1 0.1542
1 2 0 0.1659
-1 -2 0 0.2037
-2 1 -1 0.1345
2 1 1 0.1913
1 -1 -1 0.1467
-2 1 1 0.1462
2 -2 -1 0.1432
1 0 0 0.2300
-1 0 0 0.1409

loop_
_geom_angle_atom_site_label_1
_geom_angle_atom_site_label_2
_geom_angle_atom_site_label_3
_geom_angle
_geom_angle_site_symmetry_1
_geom_angle_site_symmetry_3
_geom_angle_publ_flag
N1 Pd1 N2 88.85(13) . . ?
N1 Pd1 N3 171.35(16) . . ?
N3 Pd1 N2 86.51(16) . . ?
N4 Pd1 N1 89.34(15) . . ?
N4 Pd1 N2 177.36(14) . . ?
N4 Pd1 N3 95.05(17) . . ?
N5 Pd2 N6 89.22(13) . . ?
N5 Pd2 N7 173.00(15) . . ?
N6 Pd2 N7 86.65(14) . . ?
N8 Pd2 N5 94.29(16) 2_656 . ?
N8 Pd2 N6 174.49(16) 2_656 . ?
N8 Pd2 N7 89.43(17) 2_656 . ?
C5 N1 Pd1 121.66(16) . . ?
C5 N1 C1 120.0 . . ?
C1 N1 Pd1 118.28(16) . . ?
N1 C5 H5 120.0 . . ?
N1 C5 C4 120.0 . . ?
C4 C5 H5 120.0 . . ?
C5 C4 C6 113.9(3) . . ?
C3 C4 C5 120.0 . . ?
C3 C4 C6 126.0(3) . . ?
C4 C3 H3 120.0 . . ?
C4 C3 C2 120.0 . . ?
C2 C3 H3 120.0 . . ?
C3 C2 H2 120.0 . . ?
C1 C2 C3 120.0 . . ?
C1 C2 H2 120.0 . . ?
N1 C1 H1 120.0 . . ?
C2 C1 N1 120.0 . . ?
C2 C1 H1 120.0 . . ?
C13 N2 Pd1 117.75(17) . . ?
C13 N2 C17 120.0 . . ?
C17 N2 Pd1 122.21(17) . . ?
N2 C13 H13 120.0 . . ?
C14 C13 N2 120.0 . . ?
C14 C13 H13 120.0 . . ?
C13 C14 H14 120.0 . . ?
C13 C14 C15 120.0 . . ?
C15 C14 H14 120.0 . . ?
C14 C15 H15 120.0 . . ?
C16 C15 C14 120.0 . . ?
C16 C15 H15 120.0 . . ?
C15 C16 C18 121.5(3) . . ?
C17 C16 C15 120.0 . . ?
C17 C16 C18 117.7(3) . . ?
N2 C17 H17 120.0 . . ?
C16 C17 N2 120.0 . . ?
C16 C17 H17 120.0 . . ?
C25 N3 Pd1 113.0(2) . . ?
C25 N3 C29 120.0 . . ?
C29 N3 Pd1 126.8(2) . . ?
N3 C25 H25 120.0 . . ?
N3 C25 C26 120.0 . . ?
C26 C25 H25 120.0 . . ?
C25 C26 H26 120.0 . . ?
C27 C26 C25 120.0 . . ?
C27 C26 H26 120.0 . . ?
C26 C27 H27 120.0 . . ?
C26 C27 C28 120.0 . . ?
C28 C27 H27 120.0 . . ?
C29 C28 C27 120.0 . . ?
C30 C28 C27 119.0(3) . . ?
C30 C28 C29 120.3(3) . . ?
N3 C29 H29 120.0 . . ?
C28 C29 N3 120.0 . . ?
C28 C29 H29 120.0 . . ?
C37 N4 Pd1 119.17(19) . . ?
C37 N4 C41 120.0 . . ?
C41 N4 Pd1 120.69(19) . . ?
N4 C37 H37 120.0 . . ?
N4 C37 C38 120.0 . . ?
C38 C37 H37 120.0 . . ?
C37 C38 H38 120.0 . . ?
C39 C38 C37 120.0 . . ?
C39 C38 H38 120.0 . . ?
C38 C39 H39 120.0 . . ?
C38 C39 C40 120.0 . . ?
C40 C39 H39 120.0 . . ?
C39 C40 C41 120.0 . . ?
C39 C40 C42 112.5(3) . . ?
C41 C40 C42 125.9(3) . . ?
N4 C41 H41 120.0 . . ?
C40 C41 N4 120.0 . . ?
C40 C41 H41 120.0 . . ?
C11 N5 Pd2 120.30(17) . . ?
C11 N5 C12 120.0 . . ?
C12 N5 Pd2 117.78(18) . . ?
N5 C11 H11 120.0 . . ?
N5 C11 C10 120.0 . . ?
C10 C11 H11 120.0 . . ?
C11 C10 H10 120.0 . . ?
C9 C10 C11 120.0 . . ?
C9 C10 H10 120.0 . . ?
C10 C9 H9 120.0 . . ?
C10 C9 C8 120.0 . . ?
C8 C9 H9 120.0 . . ?
C12 C8 C9 120.0 . . ?
C7 C8 C9 127.5(3) . . ?
C7 C8 C12 111.7(3) . . ?
N5 C12 H12 120.0 . . ?
C8 C12 N5 120.0 . . ?
C8 C12 H12 120.0 . . ?
C24 N6 Pd2 115.92(17) . . ?
C24 N6 C23 120.0 . . ?
C23 N6 Pd2 123.93(16) . . ?
N6 C24 H24 120.0 . . ?
N6 C24 C20 120.0 . . ?
C20 C24 H24 120.0 . . ?
C24 C20 C19 109.9(3) . . ?
C21 C20 C24 120.0 . . ?
C21 C20 C19 128.9(3) . . ?
C20 C21 H21 120.0 . . ?
C22 C21 C20 120.0 . . ?
C22 C21 H21 120.0 . . ?
C21 C22 H22 120.0 . . ?
C21 C22 C23 120.0 . . ?
C23 C22 H22 120.0 . . ?
N6 C23 H23 120.0 . . ?
C22 C23 N6 120.0 . . ?
C22 C23 H23 120.0 . . ?
C43 N7 Pd2 120.4(3) . . ?
C43 N7 C47 120.0 . . ?
C47 N7 Pd2 119.5(3) . . ?
N7 C43 H43 120.0 . . ?
N7 C43 C44 120.0 . . ?
C44 C43 H43 120.0 . . ?
C43 C44 C45 120.0 . . ?
C43 C44 C48 123.4(4) . . ?
C45 C44 C48 116.6(4) . . ?
C44 C45 H45 120.0 . . ?
C46 C45 C44 120.0 . . ?
C46 C45 H45 120.0 . . ?
C45 C46 H46 120.0 . . ?
C47 C46 C45 120.0 . . ?
C47 C46 H46 120.0 . . ?
N7 C47 H47 120.0 . . ?
C46 C47 N7 120.0 . . ?
C46 C47 H47 120.0 . . ?
C33 N8 Pd2 115.84(19) . 2_656 ?
C33 N8 C34 120.0 . . ?
C34 N8 Pd2 123.68(19) . 2_656 ?
N8 C33 H33 120.0 . . ?
C32 C33 N8 120.0 . . ?
C32 C33 H33 120.0 . . ?
C33 C32 C36 120.0 . . ?
C31 C32 C33 119.9(2) . . ?
C31 C32 C36 119.9(2) . . ?
C32 C36 H36 120.0 . . ?
C35 C36 C32 120.0 . . ?
C35 C36 H36 120.0 . . ?
C36 C35 H35 120.0 . . ?
C36 C35 C34 120.0 . . ?
C34 C35 H35 120.0 . . ?
N8 C34 H34 120.0 . . ?
C35 C34 N8 120.0 . . ?
C35 C34 H34 120.0 . . ?
C7 C6 C4 172.5(6) . . ?
C6 C7 C8 172.3(6) . . ?
C19 C18 C16 168.8(6) . . ?
C18 C19 C20 174.5(6) . . ?
C31 C30 C28 176.3(6) . . ?
C30 C31 C32 165.5(5) . . ?
C42 C42 C40 164.8(8) 2_656 . ?
C48 C48 C44 168.7(9) 2_656 . ?

loop_
_geom_bond_atom_site_label_1
_geom_bond_atom_site_label_2
_geom_bond_distance
_geom_bond_site_symmetry_2
_geom_bond_publ_flag
Pd1 N1 2.016(2) . ?
Pd1 N2 2.120(3) . ?
Pd1 N3 2.065(3) . ?
Pd1 N4 1.771(3) . ?
Pd2 N5 1.941(3) . ?
Pd2 N6 2.109(2) . ?
Pd2 N7 2.120(3) . ?
Pd2 N8 1.917(3) 2_656 ?
N1 C5 1.3900 . ?
N1 C1 1.3900 . ?
C5 H5 0.9500 . ?
C5 C4 1.3900 . ?
C4 C3 1.3900 . ?
C4 C6 1.382(4) . ?
C3 H3 0.9500 . ?
C3 C2 1.3900 . ?
C2 H2 0.9500 . ?
C2 C1 1.3900 . ?
C1 H1 0.9500 . ?
N2 C13 1.3900 . ?
N2 C17 1.3900 . ?
C13 H13 0.9500 . ?
C13 C14 1.3900 . ?
C14 H14 0.9500 . ?
C14 C15 1.3900 . ?
C15 H15 0.9500 . ?
C15 C16 1.3900 . ?
C16 C17 1.3900 . ?
C16 C18 1.424(5) . ?
C17 H17 0.9500 . ?
N3 C25 1.3900 . ?
N3 C29 1.3900 . ?
C25 H25 0.9500 . ?
C25 C26 1.3900 . ?
C26 H26 0.9500 . ?
C26 C27 1.3900 . ?
C27 H27 0.9500 . ?
C27 C28 1.3900 . ?
C28 C29 1.3900 . ?
C28 C30 1.365(5) . ?
C29 H29 0.9500 . ?
N4 C37 1.3900 . ?
N4 C41 1.3900 . ?
C37 H37 0.9500 . ?
C37 C38 1.3900 . ?
C38 H38 0.9500 . ?
C38 C39 1.3900 . ?
C39 H39 0.9500 . ?
C39 C40 1.3900 . ?
C40 C41 1.3900 . ?
C40 C42 1.489(4) . ?
C41 H41 0.9500 . ?
N5 C11 1.3900 . ?
N5 C12 1.3900 . ?
C11 H11 0.9500 . ?
C11 C10 1.3900 . ?
C10 H10 0.9500 . ?
C10 C9 1.3900 . ?
C9 H9 0.9500 . ?
C9 C8 1.3900 . ?
C8 C12 1.3900 . ?
C8 C7 1.378(4) . ?
C12 H12 0.9500 . ?
N6 C24 1.3900 . ?
N6 C23 1.3900 . ?
C24 H24 0.9500 . ?
C24 C20 1.3900 . ?
C20 C21 1.3900 . ?
C20 C19 1.410(5) . ?
C21 H21 0.9500 . ?
C21 C22 1.3900 . ?
C22 H22 0.9500 . ?
C22 C23 1.3900 . ?
C23 H23 0.9500 . ?
N7 C43 1.3900 . ?
N7 C47 1.3900 . ?
C43 H43 0.9500 . ?
C43 C44 1.3900 . ?
C44 C45 1.3900 . ?
C44 C48 1.425(4) . ?
C45 H45 0.9500 . ?
C45 C46 1.3900 . ?
C46 H46 0.9500 . ?
C46 C47 1.3900 . ?
C47 H47 0.9500 . ?
N8 C33 1.3900 . ?
N8 C34 1.3900 . ?
C33 H33 0.9500 . ?
C33 C32 1.3900 . ?
C32 C36 1.3900 . ?
C32 C31 1.370(5) . ?
C36 H36 0.9500 . ?
C36 C35 1.3900 . ?
C35 H35 0.9500 . ?
C35 C34 1.3900 . ?
C34 H34 0.9500 . ?
C6 C7 1.193(4) . ?
C18 C19 1.210(5) . ?
C30 C31 1.191(7) . ?
C42 C42 1.192(5) 2_656 ?
C48 C48 1.205(6) 2_656 ?

loop_
_geom_torsion_atom_site_label_1
_geom_torsion_atom_site_label_2
_geom_torsion_atom_site_label_3
_geom_torsion_atom_site_label_4
_geom_torsion
_geom_torsion_site_symmetry_1
_geom_torsion_site_symmetry_2
_geom_torsion_site_symmetry_3
_geom_torsion_site_symmetry_4
_geom_torsion_publ_flag
Pd1 N1 C5 C4 177.0(2) . . . . ?
Pd1 N1 C1 C2 -177.1(2) . . . . ?
Pd1 N2 C13 C14 -177.8(2) . . . . ?
Pd1 N2 C17 C16 177.7(2) . . . . ?
Pd1 N3 C25 C26 175.8(3) . . . . ?
Pd1 N3 C29 C28 -175.1(3) . . . . ?
Pd1 N4 C37 C38 175.7(3) . . . . ?
Pd1 N4 C41 C40 -175.6(3) . . . . ?
Pd2 N5 C11 C10 -163.9(2) . . . . ?
Pd2 N5 C12 C8 164.3(2) . . . . ?
Pd2 N6 C24 C20 175.7(2) . . . . ?
Pd2 N6 C23 C22 -175.3(2) . . . . ?
Pd2 N7 C43 C44 -176.6(2) . . . . ?
Pd2 N7 C47 C46 176.7(2) . . . . ?
Pd2 N8 C33 C32 -172.3(3) 2_656 . . . ?
Pd2 N8 C34 C35 171.7(3) 2_656 . . . ?
N1 Pd1 N4 C37 89.4(2) . . . . ?
N1 Pd1 N4 C41 -94.89(19) . . . . ?
N1 C5 C4 C3 0.0 . . . . ?
N1 C5 C4 C6 -177.6(4) . . . . ?
C5 N1 C1 C2 0.0 . . . . ?
C5 C4 C3 C2 0.0 . . . . ?
C4 C3 C2 C1 0.0 . . . . ?
C3 C2 C1 N1 0.0 . . . . ?
C1 N1 C5 C4 0.0 . . . . ?
N2 C13 C14 C15 0.0 . . . . ?
C13 N2 C17 C16 0.0 . . . . ?
C13 C14 C15 C16 0.0 . . . . ?
C14 C15 C16 C17 0.0 . . . . ?
C14 C15 C16 C18 -169.3(4) . . . . ?
C15 C16 C17 N2 0.0 . . . . ?
C15 C16 C18 C19 -180(100) . . . . ?
C17 N2 C13 C14 0.0 . . . . ?
C17 C16 C18 C19 10(3) . . . . ?
N3 Pd1 N4 C37 -98.0(2) . . . . ?
N3 Pd1 N4 C41 77.6(2) . . . . ?
N3 C25 C26 C27 0.0 . . . . ?
C25 N3 C29 C28 0.0 . . . . ?
C25 C26 C27 C28 0.0 . . . . ?
C26 C27 C28 C29 0.0 . . . . ?
C26 C27 C28 C30 170.3(4) . . . . ?
C27 C28 C29 N3 0.0 . . . . ?
C29 N3 C25 C26 0.0 . . . . ?
N4 C37 C38 C39 0.0 . . . . ?
C37 N4 C41 C40 0.0 . . . . ?
C37 C38 C39 C40 0.0 . . . . ?
C38 C39 C40 C41 0.0 . . . . ?
C38 C39 C40 C42 166.4(3) . . . . ?
C39 C40 C41 N4 0.0 . . . . ?
C39 C40 C42 C42 87.9(10) . . . 2_656 ?
C41 N4 C37 C38 0.0 . . . . ?
C41 C40 C42 C42 -106.6(10) . . . 2_656 ?
N5 C11 C10 C9 0.0 . . . . ?
C11 N5 C12 C8 0.0 . . . . ?
C11 C10 C9 C8 0.0 . . . . ?
C10 C9 C8 C12 0.0 . . . . ?
C10 C9 C8 C7 -168.6(4) . . . . ?
C9 C8 C12 N5 0.0 . . . . ?
C12 N5 C11 C10 0.0 . . . . ?
N6 C24 C20 C21 0.0 . . . . ?
N6 C24 C20 C19 -168.6(4) . . . . ?
C24 N6 C23 C22 0.0 . . . . ?
C24 C20 C21 C22 0.0 . . . . ?
C20 C21 C22 C23 0.0 . . . . ?
C21 C22 C23 N6 0.0 . . . . ?
C23 N6 C24 C20 0.0 . . . . ?
N7 C43 C44 C45 0.0 . . . . ?
N7 C43 C44 C48 -179.0(5) . . . . ?
C43 N7 C47 C46 0.0 . . . . ?
C43 C44 C45 C46 0.0 . . . . ?
C43 C44 C48 C48 65.6(18) . . . 2_656 ?
C44 C45 C46 C47 0.0 . . . . ?
C45 C44 C48 C48 -113.5(17) . . . 2_656 ?
C45 C46 C47 N7 0.0 . . . . ?
C47 N7 C43 C44 0.0 . . . . ?
N8 C33 C32 C36 0.0 . . . . ?
N8 C33 C32 C31 -174.9(5) . . . . ?
C33 N8 C34 C35 0.0 . . . . ?
C33 C32 C36 C35 0.0 . . . . ?
C33 C32 C31 C30 174(2) . . . . ?
C32 C36 C35 C34 0.0 . . . . ?
C36 C32 C31 C30 -1(2) . . . . ?
C36 C35 C34 N8 0.0 . . . . ?
C34 N8 C33 C32 0.0 . . . . ?
C6 C4 C3 C2 177.3(4) . . . . ?
C7 C8 C12 N5 170.3(3) . . . . ?
C18 C16 C17 N2 169.7(4) . . . . ?
C19 C20 C21 C22 166.2(5) . . . . ?
C30 C28 C29 N3 -170.2(4) . . . . ?
C31 C32 C36 C35 174.9(5) . . . . ?
C42 C40 C41 N4 -164.5(4) . . . . ?
C48 C44 C45 C46 179.1(5) . . . . ?

loop_
_twin_individual_id
_twin_individual_mass_fraction_refined
1 0.578(15)
2 0.422(15)

loop_
_exptl_oxdiff_crystal_face_indexfrac_h
_exptl_oxdiff_crystal_face_indexfrac_k
_exptl_oxdiff_crystal_face_indexfrac_l
_exptl_oxdiff_crystal_face_x
_exptl_oxdiff_crystal_face_y
_exptl_oxdiff_crystal_face_z
0.0001 -0.0000 -1.0000 -0.0038 -0.0311 -0.0284
-0.0001 0.0000 1.0000 0.0038 0.0311 0.0284
-2.0000 1.9998 -1.0001 0.0863 -0.0425 -0.0492
2.0000 -1.9998 1.0001 -0.0863 0.0425 0.0492
1.9999 -0.9999 1.0000 -0.0525 0.0279 0.0607
0.9999 1.9997 -0.0001 0.0563 -0.0380 0.0448
-0.9999 -1.9997 0.0001 -0.0563 0.0380 -0.0448
-1.9999 0.9999 -1.0000 0.0525 -0.0279 -0.0607
1.9998 0.9998 1.0000 0.0150 -0.0012 0.0836
1.0001 -0.9999 -1.0000 -0.0488 -0.0255 -0.0181
-2.0001 1.0000 1.0000 0.0600 0.0344 -0.0038
2.0001 -1.9998 -1.0000 -0.0938 -0.0198 -0.0077
1.0000 -0.0001 -0.0000 -0.0113 -0.0089 0.0218
-1.0000 0.0001 0.0000 0.0113 0.0089 -0.0218

loop_
_smtbx_masks_void_nr
_smtbx_masks_void_average_x
_smtbx_masks_void_average_y
_smtbx_masks_void_average_z
_smtbx_masks_void_volume
_smtbx_masks_void_count_electrons
_smtbx_masks_void_content
1 -0.783 -0.675 -0.871 5517.3 576.1 ?
